data_7235097
loop_
_publ_author_name
'Tumanova, Natalia'
'Tumanov, Nikolay'
'Fischer, Franziska'
'Morelle, Fabrice'
'Ban, Voraksmy'
'Robeyns, Koen'
'Filinchuk, Yaroslav'
'Wouters, Johan'
'Emmerling, Franziska'
'Leyssens, Tom'

_publ_section_title
;
 Exploring polymorphism and stoichiometric diversity in naproxen/proline
 cocrystals
;
_journal_issue 45
_journal_name_full CrystEngComm
_journal_page_first 7308
_journal_paper_doi 10.1039/C8CE01338A
_journal_volume 20
_journal_year 2018
_chemical_absolute_configuration rm
_chemical_formula_moiety '2(C14 H14 O3), 3(C5 H9 N O2)'
_chemical_formula_sum 'C43 H55 N3 O12'
_chemical_formula_weight 805.90
_chemical_name_common 'S-naproxen L-proline 2:3 cocrystal'
_chemical_name_systematic
'bis((2S)-2-(6-methoxynaphthalen-2-yl)propanoic acid) tris((2S)-pyrrolidin-1-ium-2-carboxylate)'
_space_group_crystal_system orthorhombic
_space_group_IT_number 19
_space_group_name_Hall 'P 2ac 2ab'
_space_group_name_H-M_alt 'P 21 21 21'
_symmetry_space_group_name_Hall 'P 2ac 2ab'
_symmetry_space_group_name_H-M 'P 21 21 21'
_atom_sites_solution_hydrogens mixed
_atom_sites_solution_primary dual
_atom_sites_solution_secondary dual
_audit_creation_method SHELXL-2018/1
_audit_update_record
;
2018-08-08 deposited with the CCDC.
2018-10-15 downloaded from the CCDC.
;
_cell_angle_alpha 90
_cell_angle_beta 90
_cell_angle_gamma 90
_cell_formula_units_Z 4
_cell_length_a 5.70180(10)
_cell_length_b 18.8609(3)
_cell_length_c 37.2392(5)
_cell_measurement_reflns_used 8552
_cell_measurement_temperature 100(2)
_cell_measurement_theta_max 28.1600
_cell_measurement_theta_min 1.7820
_cell_volume 4004.74(11)
_computing_cell_refinement 'CrysAlisPro 1.171.39.46 (Rigaku OD, 2018)'
_computing_data_reduction 'CrysAlisPro 1.171.39.46 (Rigaku OD, 2018)'
_computing_structure_refinement 'SHELXL-2018/1 (Sheldrick, 2018)'
_computing_structure_solution 'SHELXT (Sheldrick, 2015)'
_diffrn_ambient_temperature 100(2)
_diffrn_measured_fraction_theta_full 0.865
_diffrn_measured_fraction_theta_max 0.865
_diffrn_measurement_device_type 'Pilatus 6M'
_diffrn_measurement_method '\f scans'
_diffrn_radiation_type synchrotron
_diffrn_radiation_wavelength 0.82656
_diffrn_reflns_av_R_equivalents 0.1298
_diffrn_reflns_av_unetI/netI 0.1120
_diffrn_reflns_Laue_measured_fraction_full 0.865
_diffrn_reflns_Laue_measured_fraction_max 0.865
_diffrn_reflns_limit_h_max 6
_diffrn_reflns_limit_h_min -6
_diffrn_reflns_limit_k_max 20
_diffrn_reflns_limit_k_min -20
_diffrn_reflns_limit_l_max 42
_diffrn_reflns_limit_l_min -41
_diffrn_reflns_number 18663
_diffrn_reflns_point_group_measured_fraction_full 0.825
_diffrn_reflns_point_group_measured_fraction_max 0.825
_diffrn_reflns_theta_full 28.657
_diffrn_reflns_theta_max 28.657
_diffrn_reflns_theta_min 1.787
_diffrn_source synchrotron
_exptl_absorpt_coefficient_mu 0.140
_exptl_absorpt_correction_T_max 1.000
_exptl_absorpt_correction_T_min 0.982
_exptl_absorpt_correction_type gaussian
_exptl_absorpt_process_details
;
CrysAlisPro 1.171.38.46 (Rigaku Oxford Diffraction, 2015)
Numerical absorption correction based on gaussian integration over
a multifaceted crystal model
Empirical absorption correction using spherical harmonics,
 implemented in SCALE3 ABSPACK scaling algorithm.
;
_exptl_crystal_colour colourless
_exptl_crystal_density_diffrn 1.337
_exptl_crystal_description needle
_exptl_crystal_F_000 1720
_exptl_crystal_size_max 0.206
_exptl_crystal_size_mid 0.012
_exptl_crystal_size_min 0.011
_refine_diff_density_max 0.273
_refine_diff_density_min -0.277
_refine_diff_density_rms 0.064
_refine_ls_extinction_method none
_refine_ls_goodness_of_fit_ref 0.954
_refine_ls_hydrogen_treatment constr
_refine_ls_matrix_type full
_refine_ls_number_parameters 529
_refine_ls_number_reflns 5419
_refine_ls_number_restraints 0
_refine_ls_restrained_S_all 0.954
_refine_ls_R_factor_all 0.0937
_refine_ls_R_factor_gt 0.0642
_refine_ls_shift/su_max 0.000
_refine_ls_shift/su_mean 0.000
_refine_ls_structure_factor_coef Fsqd
_refine_ls_weighting_details 'w=1/[\s^2^(Fo^2^)+(0.0853P)^2^] where P=(Fo^2^+2Fc^2^)/3'
_refine_ls_weighting_scheme calc
_refine_ls_wR_factor_gt 0.1443
_refine_ls_wR_factor_ref 0.1729
_reflns_Friedel_coverage 0.645
_reflns_Friedel_fraction_full 0.769
_reflns_Friedel_fraction_max 0.769
_reflns_number_gt 3761
_reflns_number_total 5419
_reflns_threshold_expression 'I > 2\s(I)'
_cod_data_source_file c8ce01338a2.cif
_cod_data_source_block Snprx-L_2-3
_cod_database_code 7235097
_shelx_shelxl_version_number 2018/1
_shelx_space_group_comment
;
The symmetry employed for this shelxl refinement is uniquely defined
by the following loop, which should always be used as a source of
symmetry information in preference to the above space-group names.
They are only intended as comments.
;
_shelx_estimated_absorpt_t_min 0.972
_shelx_estimated_absorpt_t_max 0.998

loop_
_space_group_symop_operation_xyz
'x, y, z'
'-x+1/2, -y, z+1/2'
'-x, y+1/2, -z+1/2'
'x+1/2, -y+1/2, -z'

loop_
_atom_site_label
_atom_site_type_symbol
_atom_site_fract_x
_atom_site_fract_y
_atom_site_fract_z
_atom_site_U_iso_or_equiv
_atom_site_adp_type
_atom_site_occupancy
_atom_site_site_symmetry_order
_atom_site_calc_flag
_atom_site_refinement_flags_posn
_atom_site_refinement_flags_adp
O1 O 0.1291(8) 0.3816(2) 0.64453(12) 0.0452(12) Uani 1 1 d . .
H1 H 0.158235 0.350115 0.659826 0.068 Uiso 1 1 calc R U
O2 O 0.4341(9) 0.4352(2) 0.67015(13) 0.0483(13) Uani 1 1 d . .
O3 O 0.5003(8) 0.2932(2) 0.43083(12) 0.0441(12) Uani 1 1 d . .
C1 C 0.2871(12) 0.4330(3) 0.64711(19) 0.0384(17) Uani 1 1 d . .
C2 C 0.2701(13) 0.4858(3) 0.61637(18) 0.0428(18) Uani 1 1 d . .
H2 H 0.100469 0.497214 0.612733 0.051 Uiso 1 1 calc R U
C3 C 0.3971(14) 0.5546(3) 0.6253(2) 0.052(2) Uani 1 1 d . .
H3A H 0.566730 0.546196 0.625531 0.078 Uiso 1 1 calc R U
H3B H 0.346803 0.571459 0.648965 0.078 Uiso 1 1 calc R U
H3C H 0.359585 0.590437 0.607125 0.078 Uiso 1 1 calc R U
C4 C 0.3580(12) 0.4505(3) 0.58276(18) 0.0383(17) Uani 1 1 d . .
C5 C 0.5760(12) 0.4141(3) 0.58298(19) 0.0407(17) Uani 1 1 d . .
H5 H 0.669807 0.414940 0.604054 0.049 Uiso 1 1 calc R U
C6 C 0.6537(13) 0.3777(3) 0.55352(19) 0.0435(18) Uani 1 1 d . .
H6 H 0.798879 0.353092 0.554870 0.052 Uiso 1 1 calc R U
C7 C 0.5249(12) 0.3755(3) 0.52122(18) 0.0367(17) Uani 1 1 d . .
C8 C 0.5910(12) 0.3343(3) 0.49118(17) 0.0397(17) Uani 1 1 d . .
H8 H 0.731985 0.307540 0.492192 0.048 Uiso 1 1 calc R U
C9 C 0.4578(12) 0.3319(3) 0.46076(18) 0.0367(17) Uani 1 1 d . .
C10 C 0.6961(12) 0.2460(3) 0.4321(2) 0.0482(19) Uani 1 1 d . .
H10A H 0.698330 0.216807 0.410314 0.072 Uiso 1 1 calc R U
H10B H 0.682584 0.215274 0.453213 0.072 Uiso 1 1 calc R U
H10C H 0.841577 0.273481 0.433591 0.072 Uiso 1 1 calc R U
C11 C 0.2442(12) 0.3722(3) 0.45972(19) 0.0413(18) Uani 1 1 d . .
H11 H 0.148659 0.370633 0.438833 0.050 Uiso 1 1 calc R U
C12 C 0.1772(12) 0.4121(3) 0.48790(19) 0.0398(17) Uani 1 1 d . .
H12 H 0.037580 0.439313 0.486128 0.048 Uiso 1 1 calc R U
C13 C 0.3086(11) 0.4146(3) 0.51997(18) 0.0364(17) Uani 1 1 d . .
C14 C 0.2336(13) 0.4510(3) 0.55103(18) 0.0404(17) Uani 1 1 d . .
H14 H 0.091109 0.477018 0.550008 0.048 Uiso 1 1 calc R U
O7 O -0.3612(8) 0.2129(2) 0.30579(12) 0.0436(12) Uani 1 1 d . .
O8 O -0.2238(8) 0.2951(2) 0.26829(12) 0.0415(12) Uani 1 1 d . .
N1 N 0.2214(9) 0.2788(3) 0.28663(15) 0.0394(14) Uani 1 1 d . .
H11N H 0.164246 0.292289 0.264857 0.047 Uiso 1 1 calc R U
H12N H 0.359120 0.255405 0.283228 0.047 Uiso 1 1 calc R U
C29 C -0.1987(11) 0.2492(3) 0.29174(19) 0.0367(16) Uani 1 1 d . .
C30 C 0.0506(11) 0.2330(3) 0.30550(17) 0.0354(16) Uani 1 1 d . .
H30 H 0.089380 0.181953 0.301295 0.042 Uiso 1 1 calc R U
C31 C 0.0776(13) 0.2510(4) 0.34555(18) 0.0467(18) Uani 1 1 d . .
H31A H -0.073421 0.267339 0.355732 0.056 Uiso 1 1 calc R U
H31B H 0.131538 0.209043 0.359217 0.056 Uiso 1 1 calc R U
C32 C 0.2612(13) 0.3103(3) 0.34702(18) 0.0466(18) Uani 1 1 d . .
H32A H 0.218528 0.346347 0.365226 0.056 Uiso 1 1 calc R U
H32B H 0.418216 0.291078 0.352803 0.056 Uiso 1 1 calc R U
C33 C 0.2572(12) 0.3415(3) 0.30999(17) 0.0418(17) Uani 1 1 d . .
H33A H 0.127156 0.375853 0.307320 0.050 Uiso 1 1 calc R U
H33B H 0.407235 0.365484 0.304382 0.050 Uiso 1 1 calc R U
O9 O 1.2165(8) 0.5213(2) 0.28992(12) 0.0470(12) Uani 1 1 d . .
O10 O 1.0682(8) 0.6189(2) 0.26386(13) 0.0448(12) Uani 1 1 d . .
N2 N 0.6312(9) 0.5675(3) 0.26067(14) 0.0390(14) Uani 1 1 d . .
H21N H 0.502580 0.559141 0.274502 0.047 Uiso 1 1 calc R U
H22N H 0.679310 0.612883 0.264554 0.047 Uiso 1 1 calc R U
C34 C 1.0551(12) 0.5577(4) 0.27524(18) 0.0365(16) Uani 1 1 d . .
C35 C 0.8239(11) 0.5165(3) 0.27021(18) 0.0369(16) Uani 1 1 d . .
H35 H 0.783315 0.490245 0.292698 0.044 Uiso 1 1 calc R U
C36 C 0.8387(12) 0.4652(3) 0.23858(18) 0.0411(18) Uani 1 1 d . .
H36A H 0.844811 0.415525 0.247043 0.049 Uiso 1 1 calc R U
H36B H 0.979375 0.474989 0.223804 0.049 Uiso 1 1 calc R U
C37 C 0.6122(13) 0.4791(3) 0.21696(19) 0.0423(18) Uani 1 1 d . .
H37A H 0.634033 0.467380 0.191265 0.051 Uiso 1 1 calc R U
H37B H 0.479311 0.451233 0.226592 0.051 Uiso 1 1 calc R U
C38 C 0.5729(12) 0.5572(3) 0.22207(17) 0.0395(17) Uani 1 1 d . .
H38A H 0.677810 0.585416 0.206440 0.047 Uiso 1 1 calc R U
H38B H 0.408007 0.570284 0.217032 0.047 Uiso 1 1 calc R U
O11 O 0.5935(8) 0.7070(2) 0.28022(13) 0.0453(12) Uani 1 1 d . .
O12 O 0.7546(7) 0.8119(2) 0.29228(12) 0.0427(12) Uani 1 1 d . .
N3 N 0.1714(9) 0.7397(3) 0.30525(14) 0.0380(14) Uani 1 1 d . .
H31N H 0.039179 0.761916 0.297484 0.046 Uiso 1 1 calc R U
H32N H 0.215957 0.707743 0.288257 0.046 Uiso 1 1 calc R U
C39 C 0.5870(11) 0.7676(4) 0.29312(18) 0.0368(16) Uani 1 1 d . .
C40 C 0.3629(11) 0.7929(3) 0.31116(17) 0.0350(16) Uani 1 1 d . .
H40 H 0.315458 0.840177 0.301460 0.042 Uiso 1 1 calc R U
C41 C 0.3910(13) 0.7965(4) 0.35219(18) 0.0484(19) Uani 1 1 d . .
H41A H 0.537937 0.773092 0.359901 0.058 Uiso 1 1 calc R U
H41B H 0.392772 0.846366 0.360547 0.058 Uiso 1 1 calc R U
C42 C 0.1768(14) 0.7573(4) 0.3668(2) 0.059(2) Uani 1 1 d . .
H42A H 0.212266 0.735401 0.390344 0.071 Uiso 1 1 calc R U
H42B H 0.042457 0.790025 0.369653 0.071 Uiso 1 1 calc R U
C43 C 0.1244(13) 0.7027(4) 0.33990(17) 0.0448(18) Uani 1 1 d . .
H43A H -0.041159 0.687161 0.341476 0.054 Uiso 1 1 calc R U
H43B H 0.227938 0.660927 0.342845 0.054 Uiso 1 1 calc R U
O4 O 0.6107(10) 0.5801(3) 0.35615(16) 0.0736(18) Uani 1 1 d . .
O5 O 0.3610(9) 0.4895(2) 0.35283(13) 0.0501(13) Uani 1 1 d . .
H5O H 0.314010 0.511160 0.334491 0.075 Uiso 1 1 calc R U
O6 O 1.0947(9) 0.6988(2) 0.56633(12) 0.0532(14) Uani 1 1 d . .
C15 C 0.5388(13) 0.5254(4) 0.3678(2) 0.0444(18) Uani 1 1 d . .
C16 C 0.6406(13) 0.4827(3) 0.39864(18) 0.0436(18) Uani 1 1 d . .
H16 H 0.506410 0.459027 0.411100 0.052 Uiso 1 1 calc R U
C17 C 0.7945(14) 0.4238(4) 0.3825(2) 0.056(2) Uani 1 1 d . .
H17A H 0.934618 0.444940 0.371624 0.084 Uiso 1 1 calc R U
H17B H 0.705516 0.398235 0.364091 0.084 Uiso 1 1 calc R U
H17C H 0.841594 0.390792 0.401487 0.084 Uiso 1 1 calc R U
C18 C 0.7665(12) 0.5267(3) 0.42617(19) 0.0398(17) Uani 1 1 d . .
C19 C 0.9797(13) 0.5623(3) 0.41847(19) 0.0434(18) Uani 1 1 d . .
H19 H 1.043391 0.559355 0.394949 0.052 Uiso 1 1 calc R U
C20 C 1.0954(12) 0.6006(3) 0.44377(19) 0.0432(18) Uani 1 1 d . .
H20 H 1.239416 0.622845 0.437682 0.052 Uiso 1 1 calc R U
C21 C 1.0057(12) 0.6080(3) 0.47912(18) 0.0384(17) Uani 1 1 d . .
C22 C 1.1124(13) 0.6505(3) 0.50579(18) 0.0437(18) Uani 1 1 d . .
H22 H 1.253981 0.674887 0.500471 0.052 Uiso 1 1 calc R U
C23 C 1.0146(14) 0.6570(4) 0.53907(19) 0.0441(18) Uani 1 1 d . .
C24 C 1.2601(14) 0.7525(4) 0.5570(2) 0.056(2) Uani 1 1 d . .
H24A H 1.199492 0.780265 0.536772 0.084 Uiso 1 1 calc R U
H24B H 1.408956 0.730317 0.550122 0.084 Uiso 1 1 calc R U
H24C H 1.285549 0.783759 0.577638 0.084 Uiso 1 1 calc R U
C25 C 0.8092(13) 0.6187(4) 0.54776(19) 0.0456(19) Uani 1 1 d . .
H25 H 0.744616 0.622048 0.571211 0.055 Uiso 1 1 calc R U
C26 C 0.7039(12) 0.5772(3) 0.52280(18) 0.0413(18) Uani 1 1 d . .
H26 H 0.567302 0.551265 0.529176 0.050 Uiso 1 1 calc R U
C27 C 0.7923(12) 0.5718(3) 0.48779(18) 0.0369(17) Uani 1 1 d . .
C28 C 0.6813(12) 0.5313(3) 0.46041(19) 0.0423(18) Uani 1 1 d . .
H28 H 0.541626 0.506311 0.466171 0.051 Uiso 1 1 calc R U

loop_
_atom_site_aniso_label
_atom_site_aniso_U_11
_atom_site_aniso_U_22
_atom_site_aniso_U_33
_atom_site_aniso_U_23
_atom_site_aniso_U_13
_atom_site_aniso_U_12
O1 0.023(3) 0.061(3) 0.052(3) 0.004(2) -0.001(3) -0.006(2)
O2 0.022(3) 0.068(3) 0.055(3) 0.002(2) -0.003(3) -0.002(2)
O3 0.023(3) 0.057(3) 0.052(3) -0.003(2) 0.000(2) 0.003(2)
C1 0.013(4) 0.052(4) 0.051(5) -0.004(3) 0.001(4) 0.003(3)
C2 0.027(4) 0.052(4) 0.049(4) -0.001(3) 0.003(4) -0.002(4)
C3 0.030(4) 0.057(4) 0.068(5) 0.000(4) 0.006(4) -0.002(4)
C4 0.020(4) 0.049(4) 0.047(4) 0.005(3) -0.003(4) -0.008(3)
C5 0.018(4) 0.058(4) 0.046(4) 0.005(4) 0.000(4) -0.005(3)
C6 0.014(4) 0.060(4) 0.056(5) 0.007(4) 0.000(4) 0.001(3)
C7 0.014(4) 0.054(4) 0.043(4) 0.009(3) 0.001(4) -0.008(3)
C8 0.019(4) 0.053(4) 0.047(4) 0.005(4) 0.005(4) 0.000(3)
C9 0.015(4) 0.052(4) 0.044(4) 0.002(3) -0.003(4) -0.005(3)
C10 0.023(4) 0.058(4) 0.064(5) 0.001(4) -0.002(4) 0.004(4)
C11 0.016(4) 0.052(4) 0.056(5) 0.003(4) -0.008(4) -0.004(3)
C12 0.014(4) 0.046(4) 0.060(5) 0.003(4) 0.004(4) 0.001(3)
C13 0.011(4) 0.049(4) 0.049(4) 0.007(3) -0.003(4) -0.005(3)
C14 0.015(4) 0.050(4) 0.057(5) 0.000(3) 0.002(4) -0.004(3)
O7 0.018(3) 0.054(3) 0.059(3) 0.006(2) 0.001(2) 0.000(2)
O8 0.013(2) 0.057(3) 0.055(3) 0.009(2) -0.003(2) -0.002(2)
N1 0.009(3) 0.056(3) 0.054(4) 0.001(3) -0.002(3) 0.003(3)
C29 0.016(4) 0.048(4) 0.046(4) -0.003(4) 0.005(4) 0.001(3)
C30 0.015(4) 0.043(3) 0.048(4) 0.005(3) 0.000(3) 0.003(3)
C31 0.019(4) 0.072(5) 0.049(4) 0.007(4) -0.004(4) -0.004(4)
C32 0.025(4) 0.060(4) 0.055(5) -0.001(4) -0.001(4) 0.000(4)
C33 0.013(3) 0.054(4) 0.058(4) -0.008(4) -0.002(4) 0.001(3)
O9 0.016(3) 0.068(3) 0.056(3) 0.003(3) -0.007(3) 0.004(2)
O10 0.013(3) 0.051(3) 0.070(3) -0.003(3) -0.002(2) -0.004(2)
N2 0.012(3) 0.055(3) 0.051(4) -0.003(3) 0.002(3) -0.001(3)
C34 0.012(4) 0.052(4) 0.045(4) -0.003(3) -0.005(3) 0.000(3)
C35 0.013(4) 0.050(4) 0.048(4) 0.004(3) 0.001(3) 0.003(3)
C36 0.017(4) 0.050(4) 0.056(5) -0.001(3) -0.006(4) -0.005(3)
C37 0.023(4) 0.055(4) 0.049(4) -0.008(3) 0.003(4) -0.004(3)
C38 0.013(4) 0.055(4) 0.050(4) 0.001(3) 0.001(3) 0.005(3)
O11 0.016(3) 0.052(3) 0.068(3) -0.007(3) 0.004(2) 0.004(2)
O12 0.010(2) 0.056(3) 0.062(3) -0.001(2) -0.002(2) -0.003(2)
N3 0.010(3) 0.055(3) 0.049(3) -0.005(3) -0.002(3) 0.001(3)
C39 0.014(4) 0.053(4) 0.044(4) 0.003(3) -0.002(3) 0.002(3)
C40 0.009(3) 0.049(4) 0.048(4) -0.002(3) -0.001(3) -0.002(3)
C41 0.023(4) 0.067(4) 0.055(5) -0.008(4) 0.000(4) -0.007(4)
C42 0.040(5) 0.078(5) 0.059(5) -0.002(4) 0.012(4) 0.000(4)
C43 0.023(4) 0.063(4) 0.048(4) 0.010(4) 0.001(4) -0.001(4)
O4 0.054(4) 0.072(3) 0.095(4) 0.033(3) -0.036(4) -0.016(3)
O5 0.026(3) 0.069(3) 0.055(3) 0.008(3) -0.008(3) -0.007(3)
O6 0.041(3) 0.069(3) 0.050(3) -0.006(3) 0.007(3) -0.015(3)
C15 0.020(4) 0.054(4) 0.059(5) 0.002(4) -0.004(4) 0.009(4)
C16 0.023(4) 0.058(4) 0.049(4) 0.003(4) 0.006(4) -0.002(4)
C17 0.038(5) 0.058(4) 0.073(5) -0.004(4) -0.002(4) -0.005(4)
C18 0.016(4) 0.053(4) 0.050(5) 0.003(4) -0.005(4) 0.009(3)
C19 0.027(4) 0.061(4) 0.043(4) 0.000(4) -0.002(4) 0.004(4)
C20 0.013(4) 0.063(4) 0.054(5) 0.007(4) 0.003(4) -0.001(3)
C21 0.015(4) 0.052(4) 0.049(4) 0.006(3) -0.002(4) 0.000(3)
C22 0.020(4) 0.053(4) 0.059(5) 0.011(4) 0.002(4) -0.003(3)
C23 0.031(4) 0.054(4) 0.047(5) 0.003(4) -0.002(4) 0.001(4)
C24 0.032(4) 0.069(5) 0.068(5) 0.003(4) -0.010(4) -0.014(4)
C25 0.031(4) 0.058(4) 0.048(4) 0.004(4) 0.006(4) -0.002(4)
C26 0.018(4) 0.051(4) 0.055(5) 0.004(4) 0.002(4) 0.000(3)
C27 0.017(4) 0.043(4) 0.050(4) 0.002(3) 0.001(4) 0.006(3)
C28 0.016(4) 0.056(4) 0.055(5) 0.002(4) -0.002(4) 0.001(3)

loop_
_atom_type_symbol
_atom_type_description
_atom_type_scat_dispersion_real
_atom_type_scat_dispersion_imag
_atom_type_scat_source
C C 0.0050 0.0020 'International Tables Vol C Tables 4.2.6.8 and 6.1.1.4'
H H 0.0000 0.0000 'International Tables Vol C Tables 4.2.6.8 and 6.1.1.4'
N N 0.0090 0.0050 'International Tables Vol C Tables 4.2.6.8 and 6.1.1.4'
O O 0.0160 0.0090 'International Tables Vol C Tables 4.2.6.8 and 6.1.1.4'

loop_
_geom_angle_atom_site_label_1
_geom_angle_atom_site_label_2
_geom_angle_atom_site_label_3
_geom_angle
C1 O1 H1 109.5
C9 O3 C10 116.7(5)
O2 C1 O1 123.5(6)
O2 C1 C2 124.1(6)
O1 C1 C2 112.3(6)
C4 C2 C1 108.5(5)
C4 C2 C3 113.5(6)
C1 C2 C3 111.3(6)
C4 C2 H2 107.8
C1 C2 H2 107.8
C3 C2 H2 107.8
C2 C3 H3A 109.5
C2 C3 H3B 109.5
H3A C3 H3B 109.5
C2 C3 H3C 109.5
H3A C3 H3C 109.5
H3B C3 H3C 109.5
C14 C4 C5 117.3(6)
C14 C4 C2 122.6(6)
C5 C4 C2 120.1(6)
C6 C5 C4 121.5(7)
C6 C5 H5 119.3
C4 C5 H5 119.3
C5 C6 C7 122.0(7)
C5 C6 H6 119.0
C7 C6 H6 119.0
C6 C7 C8 123.5(6)
C6 C7 C13 117.4(6)
C8 C7 C13 119.0(6)
C9 C8 C7 121.8(6)
C9 C8 H8 119.1
C7 C8 H8 119.1
O3 C9 C8 127.0(6)
O3 C9 C11 114.5(6)
C8 C9 C11 118.5(6)
O3 C10 H10A 109.5
O3 C10 H10B 109.5
H10A C10 H10B 109.5
O3 C10 H10C 109.5
H10A C10 H10C 109.5
H10B C10 H10C 109.5
C12 C11 C9 121.0(7)
C12 C11 H11 119.5
C9 C11 H11 119.5
C11 C12 C13 121.9(6)
C11 C12 H12 119.1
C13 C12 H12 119.1
C12 C13 C14 123.3(6)
C12 C13 C7 117.8(6)
C14 C13 C7 118.9(6)
C4 C14 C13 122.9(7)
C4 C14 H14 118.5
C13 C14 H14 118.5
C30 N1 C33 106.2(5)
C30 N1 H11N 110.5
C33 N1 H11N 110.5
C30 N1 H12N 110.5
C33 N1 H12N 110.5
H11N N1 H12N 108.7
O8 C29 O7 125.8(6)
O8 C29 C30 118.6(6)
O7 C29 C30 115.5(6)
N1 C30 C31 105.4(5)
N1 C30 C29 109.5(5)
C31 C30 C29 111.8(5)
N1 C30 H30 110.0
C31 C30 H30 110.0
C29 C30 H30 110.0
C32 C31 C30 105.3(5)
C32 C31 H31A 110.7
C30 C31 H31A 110.7
C32 C31 H31B 110.7
C30 C31 H31B 110.7
H31A C31 H31B 108.8
C33 C32 C31 104.1(6)
C33 C32 H32A 110.9
C31 C32 H32A 110.9
C33 C32 H32B 110.9
C31 C32 H32B 110.9
H32A C32 H32B 109.0
N1 C33 C32 103.3(5)
N1 C33 H33A 111.1
C32 C33 H33A 111.1
N1 C33 H33B 111.1
C32 C33 H33B 111.1
H33A C33 H33B 109.1
C38 N2 C35 107.9(5)
C38 N2 H21N 110.1
C35 N2 H21N 110.1
C38 N2 H22N 110.1
C35 N2 H22N 110.1
H21N N2 H22N 108.4
O10 C34 O9 127.6(6)
O10 C34 C35 118.8(6)
O9 C34 C35 113.5(5)
N2 C35 C36 105.3(5)
N2 C35 C34 109.3(5)
C36 C35 C34 111.5(5)
N2 C35 H35 110.2
C36 C35 H35 110.2
C34 C35 H35 110.2
C35 C36 C37 104.4(5)
C35 C36 H36A 110.9
C37 C36 H36A 110.9
C35 C36 H36B 110.9
C37 C36 H36B 110.9
H36A C36 H36B 108.9
C38 C37 C36 103.0(5)
C38 C37 H37A 111.2
C36 C37 H37A 111.2
C38 C37 H37B 111.2
C36 C37 H37B 111.2
H37A C37 H37B 109.1
N2 C38 C37 102.6(5)
N2 C38 H38A 111.3
C37 C38 H38A 111.3
N2 C38 H38B 111.3
C37 C38 H38B 111.3
H38A C38 H38B 109.2
C43 N3 C40 108.5(5)
C43 N3 H31N 110.0
C40 N3 H31N 110.0
C43 N3 H32N 110.0
C40 N3 H32N 110.0
H31N N3 H32N 108.4
O11 C39 O12 125.1(6)
O11 C39 C40 119.0(6)
O12 C39 C40 115.9(6)
N3 C40 C39 109.8(5)
N3 C40 C41 104.6(5)
C39 C40 C41 111.4(5)
N3 C40 H40 110.3
C39 C40 H40 110.3
C41 C40 H40 110.3
C42 C41 C40 104.4(6)
C42 C41 H41A 110.9
C40 C41 H41A 110.9
C42 C41 H41B 110.9
C40 C41 H41B 110.9
H41A C41 H41B 108.9
C43 C42 C41 105.1(6)
C43 C42 H42A 110.7
C41 C42 H42A 110.7
C43 C42 H42B 110.7
C41 C42 H42B 110.7
H42A C42 H42B 108.8
C42 C43 N3 103.0(5)
C42 C43 H43A 111.2
N3 C43 H43A 111.2
C42 C43 H43B 111.2
N3 C43 H43B 111.2
H43A C43 H43B 109.1
C15 O5 H5O 109.5
C23 O6 C24 116.8(5)
O4 C15 O5 123.0(7)
O4 C15 C16 127.2(7)
O5 C15 C16 109.6(6)
C18 C16 C15 113.9(6)
C18 C16 C17 113.2(6)
C15 C16 C17 107.8(6)
C18 C16 H16 107.2
C15 C16 H16 107.2
C17 C16 H16 107.2
C16 C17 H17A 109.5
C16 C17 H17B 109.5
H17A C17 H17B 109.5
C16 C17 H17C 109.5
H17A C17 H17C 109.5
H17B C17 H17C 109.5
C28 C18 C19 117.6(7)
C28 C18 C16 120.1(6)
C19 C18 C16 122.2(7)
C20 C19 C18 121.8(7)
C20 C19 H19 119.1
C18 C19 H19 119.1
C19 C20 C21 121.4(7)
C19 C20 H20 119.3
C21 C20 H20 119.3
C22 C21 C20 123.5(6)
C22 C21 C27 118.5(6)
C20 C21 C27 117.9(6)
C23 C22 C21 120.9(7)
C23 C22 H22 119.6
C21 C22 H22 119.6
C22 C23 O6 126.2(7)
C22 C23 C25 120.0(7)
O6 C23 C25 113.8(7)
O6 C24 H24A 109.5
O6 C24 H24B 109.5
H24A C24 H24B 109.5
O6 C24 H24C 109.5
H24A C24 H24C 109.5
H24B C24 H24C 109.5
C26 C25 C23 120.3(7)
C26 C25 H25 119.8
C23 C25 H25 119.8
C25 C26 C27 121.4(7)
C25 C26 H26 119.3
C27 C26 H26 119.3
C26 C27 C28 123.1(6)
C26 C27 C21 118.7(6)
C28 C27 C21 118.2(6)
C18 C28 C27 123.0(7)
C18 C28 H28 118.5
C27 C28 H28 118.5

loop_
_geom_bond_atom_site_label_1
_geom_bond_atom_site_label_2
_geom_bond_distance
O1 C1 1.327(8)
O1 H1 0.8400
O2 C1 1.200(8)
O3 C9 1.353(8)
O3 C10 1.429(8)
C1 C2 1.519(9)
C2 C4 1.503(9)
C2 C3 1.524(9)
C2 H2 1.0000
C3 H3A 0.9800
C3 H3B 0.9800
C3 H3C 0.9800
C4 C14 1.378(9)
C4 C5 1.420(9)
C5 C6 1.368(9)
C5 H5 0.9500
C6 C7 1.410(9)
C6 H6 0.9500
C7 C8 1.413(9)
C7 C13 1.437(9)
C8 C9 1.365(9)
C8 H8 0.9500
C9 C11 1.436(9)
C10 H10A 0.9800
C10 H10B 0.9800
C10 H10C 0.9800
C11 C12 1.347(9)
C11 H11 0.9500
C12 C13 1.411(9)
C12 H12 0.9500
C13 C14 1.412(9)
C14 H14 0.9500
O7 C29 1.264(8)
O8 C29 1.239(7)
N1 C30 1.480(8)
N1 C33 1.481(8)
N1 H11N 0.9100
N1 H12N 0.9100
C29 C30 1.541(9)
C30 C31 1.537(9)
C30 H30 1.0000
C31 C32 1.533(9)
C31 H31A 0.9900
C31 H31B 0.9900
C32 C33 1.499(9)
C32 H32A 0.9900
C32 H32B 0.9900
C33 H33A 0.9900
C33 H33B 0.9900
O9 C34 1.272(8)
O10 C34 1.232(7)
N2 C38 1.488(8)
N2 C35 1.503(8)
N2 H21N 0.9100
N2 H22N 0.9100
C34 C35 1.542(9)
C35 C36 1.526(9)
C35 H35 1.0000
C36 C37 1.544(10)
C36 H36A 0.9900
C36 H36B 0.9900
C37 C38 1.501(8)
C37 H37A 0.9900
C37 H37B 0.9900
C38 H38A 0.9900
C38 H38B 0.9900
O11 C39 1.242(7)
O12 C39 1.270(7)
N3 C43 1.491(8)
N3 C40 1.499(8)
N3 H31N 0.9100
N3 H32N 0.9100
C39 C40 1.520(9)
C40 C41 1.538(9)
C40 H40 1.0000
C41 C42 1.528(10)
C41 H41A 0.9900
C41 H41B 0.9900
C42 C43 1.467(9)
C42 H42A 0.9900
C42 H42B 0.9900
C43 H43A 0.9900
C43 H43B 0.9900
O4 C15 1.191(8)
O5 C15 1.342(9)
O5 H5O 0.8400
O6 C23 1.364(8)
O6 C24 1.426(8)
C15 C16 1.517(10)
C16 C18 1.503(10)
C16 C17 1.538(9)
C16 H16 1.0000
C17 H17A 0.9800
C17 H17B 0.9800
C17 H17C 0.9800
C18 C28 1.367(10)
C18 C19 1.418(10)
C19 C20 1.357(9)
C19 H19 0.9500
C20 C21 1.419(9)
C20 H20 0.9500
C21 C22 1.414(9)
C21 C27 1.432(9)
C22 C23 1.364(9)
C22 H22 0.9500
C23 C25 1.413(10)
C24 H24A 0.9800
C24 H24B 0.9800
C24 H24C 0.9800
C25 C26 1.355(9)
C25 H25 0.9500
C26 C27 1.402(9)
C26 H26 0.9500
C27 C28 1.422(9)
C28 H28 0.9500

loop_
_geom_torsion_atom_site_label_1
_geom_torsion_atom_site_label_2
_geom_torsion_atom_site_label_3
_geom_torsion_atom_site_label_4
_geom_torsion
O2 C1 C2 C4 104.7(7)
O1 C1 C2 C4 -71.6(7)
O2 C1 C2 C3 -20.9(9)
O1 C1 C2 C3 162.8(6)
C1 C2 C4 C14 129.9(7)
C3 C2 C4 C14 -105.8(8)
C1 C2 C4 C5 -49.2(8)
C3 C2 C4 C5 75.1(8)
C14 C4 C5 C6 -3.4(9)
C2 C4 C5 C6 175.8(6)
C4 C5 C6 C7 1.3(10)
C5 C6 C7 C8 -175.2(6)
C5 C6 C7 C13 1.3(9)
C6 C7 C8 C9 177.9(6)
C13 C7 C8 C9 1.5(9)
C10 O3 C9 C8 4.9(9)
C10 O3 C9 C11 -173.1(5)
C7 C8 C9 O3 -178.3(6)
C7 C8 C9 C11 -0.5(9)
O3 C9 C11 C12 178.8(6)
C8 C9 C11 C12 0.7(9)
C9 C11 C12 C13 -2.0(10)
C11 C12 C13 C14 -174.5(6)
C11 C12 C13 C7 3.0(9)
C6 C7 C13 C12 -179.3(6)
C8 C7 C13 C12 -2.7(9)
C6 C7 C13 C14 -1.7(9)
C8 C7 C13 C14 174.9(6)
C5 C4 C14 C13 2.9(9)
C2 C4 C14 C13 -176.2(6)
C12 C13 C14 C4 177.0(6)
C7 C13 C14 C4 -0.4(9)
C33 N1 C30 C31 -25.8(6)
C33 N1 C30 C29 94.5(6)
O8 C29 C30 N1 0.0(8)
O7 C29 C30 N1 179.7(5)
O8 C29 C30 C31 116.4(6)
O7 C29 C30 C31 -63.9(7)
N1 C30 C31 C32 2.4(7)
C29 C30 C31 C32 -116.4(6)
C30 C31 C32 C33 21.3(7)
C30 N1 C33 C32 39.7(6)
C31 C32 C33 N1 -37.1(7)
C38 N2 C35 C36 -12.2(6)
C38 N2 C35 C34 107.7(6)
O10 C34 C35 N2 -15.5(8)
O9 C34 C35 N2 167.3(5)
O10 C34 C35 C36 100.5(7)
O9 C34 C35 C36 -76.7(7)
N2 C35 C36 C37 -13.5(6)
C34 C35 C36 C37 -131.9(6)
C35 C36 C37 C38 33.9(7)
C35 N2 C38 C37 33.5(6)
C36 C37 C38 N2 -41.0(6)
C43 N3 C40 C39 108.3(6)
C43 N3 C40 C41 -11.4(6)
O11 C39 C40 N3 -7.8(8)
O12 C39 C40 N3 171.5(5)
O11 C39 C40 C41 107.6(7)
O12 C39 C40 C41 -73.1(7)
N3 C40 C41 C42 -12.0(7)
C39 C40 C41 C42 -130.6(6)
C40 C41 C42 C43 31.7(7)
C41 C42 C43 N3 -38.4(7)
C40 N3 C43 C42 31.3(7)
O4 C15 C16 C18 28.8(11)
O5 C15 C16 C18 -156.3(6)
O4 C15 C16 C17 -97.6(9)
O5 C15 C16 C17 77.2(7)
C15 C16 C18 C28 114.9(7)
C17 C16 C18 C28 -121.5(7)
C15 C16 C18 C19 -67.8(8)
C17 C16 C18 C19 55.9(8)
C28 C18 C19 C20 -0.9(9)
C16 C18 C19 C20 -178.3(6)
C18 C19 C20 C21 -1.3(10)
C19 C20 C21 C22 -176.2(6)
C19 C20 C21 C27 2.1(9)
C20 C21 C22 C23 178.3(7)
C27 C21 C22 C23 0.0(9)
C21 C22 C23 O6 -176.7(6)
C21 C22 C23 C25 2.6(10)
C24 O6 C23 C22 15.5(10)
C24 O6 C23 C25 -163.8(6)
C22 C23 C25 C26 -2.2(10)
O6 C23 C25 C26 177.2(6)
C23 C25 C26 C27 -0.9(10)
C25 C26 C27 C28 -177.2(6)
C25 C26 C27 C21 3.5(9)
C22 C21 C27 C26 -3.0(9)
C20 C21 C27 C26 178.6(6)
C22 C21 C27 C28 177.6(6)
C20 C21 C27 C28 -0.8(9)
C19 C18 C28 C27 2.2(10)
C16 C18 C28 C27 179.7(6)
C26 C27 C28 C18 179.2(6)
C21 C27 C28 C18 -1.4(9)
